data_7063468
loop_
_publ_author_name
'Liu, Kang'
'Chi, Xiaowang'
'Guo, Yan'
'Hu, Kongqiu'
'Mei, Lei'
'Yu, Jipan'
'Shi, Weiqun'

_publ_section_title
;
 Advancing the understanding of M--O covalency in isostructural M--OSiMe3
 (M = Ce, Th, U) complexes
;
_journal_issue 42
_journal_name_full 'New Journal of Chemistry'
_journal_page_first 18241
_journal_page_last 18248
_journal_paper_doi 10.1039/D4NJ03128H
_journal_volume 48
_journal_year 2024
_chemical_formula_moiety 'C33 H54 N4 O1 Si4 Th1'
_chemical_formula_sum 'C33 H54 N4 O Si4 Th'
_chemical_formula_weight 867.20
_space_group_crystal_system trigonal
_space_group_IT_number 161
_space_group_name_Hall 'R 3 -2"c'
_space_group_name_H-M_alt 'R 3 c :H'
_atom_sites_solution_hydrogens mixed
_audit_creation_date 2024-02-25
_audit_creation_method
;
Olex2 1.3
(compiled 2020.11.12 svn.r5f609507 for OlexSys, GUI svn.r6408)
;
_audit_update_record
;
2024-05-30 deposited with the CCDC.	2024-10-03 downloaded from the CCDC.
;
_cell_angle_alpha 90
_cell_angle_beta 90
_cell_angle_gamma 120
_cell_formula_units_Z 6
_cell_length_a 17.113(4)
_cell_length_b 17.113(4)
_cell_length_c 24.012(5)
_cell_measurement_reflns_used 9867
_cell_measurement_temperature 170.0
_cell_measurement_theta_max 27.50
_cell_measurement_theta_min 3.23
_cell_volume 6090(2)
_computing_cell_refinement 'SAINT V8.38A (Bruker, 2018)'
_computing_data_reduction 'SAINT V8.38A (Bruker, 2018)'
_computing_molecular_graphics 'Olex2 1.3 (Dolomanov et al., 2009)'
_computing_publication_material 'Olex2 1.3 (Dolomanov et al., 2009)'
_computing_structure_refinement 'SHELXL 2018/3 (Sheldrick, 2015)'
_computing_structure_solution 'SHELXT 2014/5 (Sheldrick, 2014)'
_diffrn_ambient_temperature 170.0
_diffrn_measured_fraction_theta_full 0.998
_diffrn_measured_fraction_theta_max 0.998
_diffrn_measurement_device_type 'Bruker APEX-II CCD'
_diffrn_measurement_method '\f and \w scans'
_diffrn_radiation_type MoK\a
_diffrn_radiation_wavelength 0.71076
_diffrn_reflns_av_R_equivalents 0.0272
_diffrn_reflns_av_unetI/netI 0.0191
_diffrn_reflns_Laue_measured_fraction_full 0.998
_diffrn_reflns_Laue_measured_fraction_max 0.998
_diffrn_reflns_limit_h_max 22
_diffrn_reflns_limit_h_min -22
_diffrn_reflns_limit_k_max 22
_diffrn_reflns_limit_k_min -22
_diffrn_reflns_limit_l_max 28
_diffrn_reflns_limit_l_min -31
_diffrn_reflns_number 44299
_diffrn_reflns_point_group_measured_fraction_full 0.985
_diffrn_reflns_point_group_measured_fraction_max 0.978
_diffrn_reflns_theta_full 25.243
_diffrn_reflns_theta_max 27.472
_diffrn_reflns_theta_min 3.231
_exptl_absorpt_coefficient_mu 3.819
_exptl_absorpt_correction_T_max 0.7456
_exptl_absorpt_correction_T_min 0.6663
_exptl_absorpt_correction_type none
_exptl_absorpt_process_details
;
SADABS-2016/2 (Bruker,2016/2) was used for absorption correction.
wR2(int) was 0.0769 before and 0.0613 after correction.
The Ratio of minimum to maximum transmission is 0.8936.
The \l/2 correction factor is Not present.
;
_exptl_crystal_colour 'clear whiteish colourless'
_exptl_crystal_colour_lustre clear
_exptl_crystal_colour_modifier whiteish
_exptl_crystal_colour_primary colourless
_exptl_crystal_density_diffrn 1.419
_exptl_crystal_description block
_exptl_crystal_F_000 2604
_exptl_crystal_size_max 0.15
_exptl_crystal_size_mid 0.12
_exptl_crystal_size_min 0.1
_refine_diff_density_max 0.215
_refine_diff_density_min -0.204
_refine_diff_density_rms 0.038
_refine_ls_abs_structure_details
;
 Flack x determined using 1241 quotients [(I+)-(I-)]/[(I+)+(I-)]
 (Parsons, Flack and Wagner, Acta Cryst. B69 (2013) 249-259).
;
_refine_ls_abs_structure_Flack -0.002(3)
_refine_ls_extinction_method none
_refine_ls_goodness_of_fit_ref 1.102
_refine_ls_hydrogen_treatment constr
_refine_ls_matrix_type full
_refine_ls_number_parameters 133
_refine_ls_number_reflns 3054
_refine_ls_number_restraints 1
_refine_ls_restrained_S_all 1.102
_refine_ls_R_factor_all 0.0149
_refine_ls_R_factor_gt 0.0109
_refine_ls_shift/su_max 0.000
_refine_ls_shift/su_mean 0.000
_refine_ls_structure_factor_coef Fsqd
_refine_ls_weighting_details 'w=1/[\s^2^(Fo^2^)+2.0584P] where P=(Fo^2^+2Fc^2^)/3'
_refine_ls_weighting_scheme calc
_refine_ls_wR_factor_gt 0.0240
_refine_ls_wR_factor_ref 0.0256
_reflns_Friedel_coverage 0.953
_reflns_Friedel_fraction_full 0.972
_reflns_Friedel_fraction_max 0.958
_reflns_number_gt 2731
_reflns_number_total 3054
_reflns_threshold_expression 'I > 2\s(I)'
_cod_data_source_file d4nj03128h2.cif
_cod_data_source_block trapentmsthc_lisime3cn2_0m_e
_cod_depositor_comments 'Adding full bibliography for 7063465--7063469.cif.'
_cod_original_cell_volume 6090(3)
_cod_original_sg_symbol_H-M 'R 3 c'
_cod_database_code 7063468
_shelx_shelxl_version_number 2018/3
_shelx_space_group_comment
;
The symmetry employed for this shelxl refinement is uniquely defined
by the following loop, which should always be used as a source of
symmetry information in preference to the above space-group names.
They are only intended as comments.
;
_shelx_estimated_absorpt_t_max 0.701
_shelx_estimated_absorpt_t_min 0.598
_olex2_refinement_description
;
1. Fixed Uiso
 At 1.2 times of:
  All C(H) groups, {H8A,H8B,H8C} of C8, All C(H,H) groups
 At 1.5 times of:
  {H9A,H9B,H9C} of C9, {H10A,H10B,H10C} of C10, {H11A,H11B,H11C} of C11
2.a Riding coordinates:
 C8(H8A,H8B,H8C)
2.b Secondary CH2 refined with riding coordinates:
 C1(H1A,H1B)
2.c Aromatic/amide H refined with riding coordinates:
 C3(H3), C6(H6), C5(H5), C4(H4)
2.d Idealised Me refined as rotating group:
 C11(H11A,H11B,H11C), C10(H10A,H10B,H10C), C9(H9A,H9B,H9C)
;
_olex2_submission_special_instructions 'No special instructions were received'

loop_
_space_group_symop_operation_xyz
'x, y, z'
'-y, x-y, z'
'-x+y, -x, z'
'-y, -x, z+1/2'
'x, x-y, z+1/2'
'-x+y, y, z+1/2'
'x+2/3, y+1/3, z+1/3'
'-y+2/3, x-y+1/3, z+1/3'
'-x+y+2/3, -x+1/3, z+1/3'
'-y+2/3, -x+1/3, z+5/6'
'x+2/3, x-y+1/3, z+5/6'
'-x+y+2/3, y+1/3, z+5/6'
'x+1/3, y+2/3, z+2/3'
'-y+1/3, x-y+2/3, z+2/3'
'-x+y+1/3, -x+2/3, z+2/3'
'-y+1/3, -x+2/3, z+7/6'
'x+1/3, x-y+2/3, z+7/6'
'-x+y+1/3, y+2/3, z+7/6'

loop_
_atom_site_label
_atom_site_type_symbol
_atom_site_fract_x
_atom_site_fract_y
_atom_site_fract_z
_atom_site_U_iso_or_equiv
_atom_site_adp_type
_atom_site_occupancy
_atom_site_site_symmetry_order
_atom_site_calc_flag
_atom_site_refinement_flags_posn
_atom_site_refinement_flags_adp
_atom_site_refinement_flags_occupancy
_atom_site_disorder_assembly
_atom_site_disorder_group
Th1 Th 0.333333 0.666667 0.15400(2) 0.02001(4) Uani 1 3 d S T P . .
Si4 Si 0.333333 0.666667 -0.00422(6) 0.0274(3) Uani 1 3 d S T P . .
O1 O 0.333333 0.666667 0.06350(17) 0.0272(8) Uani 1 3 d S T P . .
N1 N 0.42066(14) 0.60125(14) 0.17499(10) 0.0273(5) Uani 1 1 d . . . . .
N4 N 0.333333 0.666667 0.2680(2) 0.0246(9) Uani 1 3 d S T P . .
C2 C 0.48134(19) 0.67018(18) 0.26599(12) 0.0329(6) Uani 1 1 d . . . . .
C11 C 0.4125(3) 0.6300(3) -0.03014(18) 0.0566(9) Uani 1 1 d . . . . .
H11A H 0.387763 0.565791 -0.022039 0.085 Uiso 1 1 calc R U . . .
H11B H 0.470955 0.665171 -0.011576 0.085 Uiso 1 1 calc R U . . .
H11C H 0.420323 0.639839 -0.070443 0.085 Uiso 1 1 calc R U . . .
C1 C 0.38714(18) 0.62609(19) 0.28950(12) 0.0324(6) Uani 1 1 d . . . . .
H1A H 0.355444 0.561055 0.280117 0.039 Uiso 1 1 calc R U . . .
H1B H 0.390765 0.631489 0.330590 0.039 Uiso 1 1 calc R U . . .
C8 C 0.3732(3) 0.4184(2) 0.21237(14) 0.0519(9) Uani 1 1 d . . . . .
H8A H 0.360989 0.359176 0.199055 0.062 Uiso 1 1 d R U . . .
H8B H 0.320019 0.411696 0.232075 0.062 Uiso 1 1 d R U . . .
H8C H 0.424899 0.443276 0.237715 0.062 Uiso 1 1 d R U . . .
C7 C 0.49548(19) 0.65386(18) 0.21030(12) 0.0304(6) Uani 1 1 d . . . . .
C3 C 0.5554(2) 0.7250(2) 0.29986(13) 0.0462(8) Uani 1 1 d . . . . .
H3 H 0.545755 0.735166 0.337476 0.055 Uiso 1 1 calc R U . . .
C6 C 0.58444(19) 0.6946(2) 0.19047(14) 0.0376(6) Uani 1 1 d . . . . .
H6 H 0.595586 0.684710 0.153094 0.045 Uiso 1 1 calc R U . . .
C5 C 0.6565(2) 0.7494(2) 0.22525(17) 0.0503(8) Uani 1 1 d . . . . .
H5 H 0.716389 0.776730 0.211188 0.060 Uiso 1 1 calc R U . . .
C4 C 0.6425(2) 0.7645(2) 0.27933(17) 0.0545(9) Uani 1 1 d . . . . .
H4 H 0.692255 0.801852 0.302636 0.065 Uiso 1 1 calc R U . . .
Si1 Si 0.39934(5) 0.49643(5) 0.15171(4) 0.03037(14) Uani 1 1 d . . . . .
C10 C 0.2993(2) 0.4529(2) 0.10456(13) 0.0409(7) Uani 1 1 d . . . . .
H10A H 0.250388 0.456207 0.123590 0.061 Uiso 1 1 calc R U . . .
H10B H 0.279143 0.390058 0.094724 0.061 Uiso 1 1 calc R U . . .
H10C H 0.315961 0.489624 0.070640 0.061 Uiso 1 1 calc R U . . .
C9 C 0.4959(2) 0.5010(2) 0.1120(2) 0.0525(9) Uani 1 1 d . . . . .
H9A H 0.513692 0.545423 0.081920 0.079 Uiso 1 1 calc R U . . .
H9B H 0.477305 0.441474 0.096140 0.079 Uiso 1 1 calc R U . . .
H9C H 0.547069 0.518541 0.137176 0.079 Uiso 1 1 calc R U . . .

loop_
_atom_site_aniso_label
_atom_site_aniso_U_11
_atom_site_aniso_U_22
_atom_site_aniso_U_33
_atom_site_aniso_U_23
_atom_site_aniso_U_13
_atom_site_aniso_U_12
Th1 0.02193(4) 0.02193(4) 0.01617(6) 0.000 0.000 0.01096(2)
Si4 0.0317(4) 0.0317(4) 0.0188(7) 0.000 0.000 0.0158(2)
O1 0.0343(12) 0.0343(12) 0.0129(19) 0.000 0.000 0.0172(6)
N1 0.0284(11) 0.0333(12) 0.0244(11) 0.0014(9) -0.0004(9) 0.0186(10)
N4 0.0308(14) 0.0308(14) 0.012(3) 0.000 0.000 0.0154(7)
C2 0.0345(14) 0.0359(14) 0.0309(14) 0.0016(11) -0.0073(12) 0.0195(12)
C11 0.066(2) 0.080(3) 0.041(2) -0.0047(18) 0.0098(17) 0.049(2)
C1 0.0396(15) 0.0409(15) 0.0195(13) 0.0035(11) -0.0028(11) 0.0224(13)
C8 0.070(2) 0.0411(18) 0.046(2) 0.0098(15) -0.0057(18) 0.0289(17)
C7 0.0323(14) 0.0303(13) 0.0313(14) 0.0018(11) -0.0047(12) 0.0175(12)
C3 0.0501(19) 0.0514(19) 0.0392(18) -0.0074(15) -0.0165(15) 0.0271(16)
C6 0.0331(15) 0.0376(16) 0.0445(17) 0.0076(13) 0.0000(13) 0.0195(13)
C5 0.0280(15) 0.0464(18) 0.071(2) 0.0092(17) -0.0055(15) 0.0147(14)
C4 0.0391(18) 0.051(2) 0.067(2) -0.0051(18) -0.0237(17) 0.0177(16)
Si1 0.0345(4) 0.0321(4) 0.0297(3) 0.0013(3) 0.0004(3) 0.0205(3)
C10 0.0443(17) 0.0416(17) 0.0382(17) -0.0088(14) -0.0081(13) 0.0225(15)
C9 0.0491(19) 0.050(2) 0.068(3) -0.0101(17) 0.0078(17) 0.0313(17)

loop_
_atom_type_symbol
_atom_type_description
_atom_type_scat_dispersion_real
_atom_type_scat_dispersion_imag
_atom_type_scat_source
C C 0.0033 0.0016 'International Tables Vol C Tables 4.2.6.8 and 6.1.1.4'
H H 0.0000 0.0000 'International Tables Vol C Tables 4.2.6.8 and 6.1.1.4'
N N 0.0061 0.0033 'International Tables Vol C Tables 4.2.6.8 and 6.1.1.4'
O O 0.0106 0.0060 'International Tables Vol C Tables 4.2.6.8 and 6.1.1.4'
Si Si 0.0817 0.0704 'International Tables Vol C Tables 4.2.6.8 and 6.1.1.4'
Th Th -7.2400 8.8979 'International Tables Vol C Tables 4.2.6.8 and 6.1.1.4'

loop_
_geom_angle_atom_site_label_1
_geom_angle_atom_site_label_2
_geom_angle_atom_site_label_3
_geom_angle
_geom_angle_site_symmetry_1
_geom_angle_site_symmetry_3
_geom_angle_publ_flag
O1 Th1 N1 102.51(6) . 2_665 ?
O1 Th1 N1 102.51(6) . 3_565 ?
O1 Th1 N1 102.51(6) . . ?
O1 Th1 N4 180.0 . . ?
N1 Th1 N1 115.44(4) 3_565 . ?
N1 Th1 N1 115.44(4) 2_665 3_565 ?
N1 Th1 N1 115.44(4) 2_665 . ?
N1 Th1 N4 77.49(6) 2_665 . ?
N1 Th1 N4 77.49(6) 3_565 . ?
N1 Th1 N4 77.49(6) . . ?
Si4 O1 Th1 180.0 . . ?

loop_
_geom_bond_atom_site_label_1
_geom_bond_atom_site_label_2
_geom_bond_distance
_geom_bond_site_symmetry_2
_geom_bond_publ_flag
Th1 O1 2.173(4) . ?
Th1 N1 2.327(2) 3_565 ?
Th1 N1 2.327(2) . ?
Th1 N1 2.327(2) 2_665 ?
Th1 N4 2.738(5) . ?
Si4 O1 1.626(4) . ?
Si4 C11 1.861(4) 3_565 ?
Si4 C11 1.861(4) . ?
Si4 C11 1.861(4) 2_665 ?
N1 C7 1.420(3) . ?
N1 Si1 1.735(2) . ?
N4 C1 1.495(3) . ?
N4 C1 1.495(3) 2_665 ?
N4 C1 1.495(3) 3_565 ?
C2 C1 1.507(4) . ?
C2 C7 1.412(4) . ?
C2 C3 1.400(4) . ?
C11 H11A 0.9800 . ?
C11 H11B 0.9800 . ?
C11 H11C 0.9800 . ?
C1 H1A 0.9900 . ?
C1 H1B 0.9900 . ?
C8 H8A 0.9798 . ?
C8 H8B 0.9804 . ?
C8 H8C 0.9788 . ?
C8 Si1 1.873(3) . ?
C7 C6 1.403(4) . ?
C3 H3 0.9500 . ?
C3 C4 1.383(5) . ?
C6 H6 0.9500 . ?
C6 C5 1.394(4) . ?
C5 H5 0.9500 . ?
C5 C4 1.369(5) . ?
C4 H4 0.9500 . ?
Si1 C10 1.868(3) . ?
Si1 C9 1.875(4) . ?
C10 H10A 0.9800 . ?
C10 H10B 0.9800 . ?
C10 H10C 0.9800 . ?
C9 H9A 0.9800 . ?
C9 H9B 0.9800 . ?
C9 H9C 0.9800 . ?

loop_
_geom_torsion_atom_site_label_1
_geom_torsion_atom_site_label_2
_geom_torsion_atom_site_label_3
_geom_torsion_atom_site_label_4
_geom_torsion
_geom_torsion_site_symmetry_1
_geom_torsion_site_symmetry_2
_geom_torsion_site_symmetry_3
_geom_torsion_site_symmetry_4
_geom_torsion_publ_flag
Th1 N1 C7 C2 66.5(3) . . . . ?
Th1 N1 C7 C6 -110.2(3) . . . . ?
Th1 N1 Si1 C8 -115.80(18) . . . . ?
Th1 N1 Si1 C10 3.30(19) . . . . ?
Th1 N1 Si1 C9 122.8(2) . . . . ?
Th1 N4 C1 C2 53.8(2) . . . . ?
N1 C7 C6 C5 177.0(3) . . . . ?
C2 C7 C6 C5 0.2(4) . . . . ?
C2 C3 C4 C5 -0.4(5) . . . . ?
C1 N4 C1 C2 174.7(2) 3_565 . . . ?
C1 N4 C1 C2 -67.0(4) 2_665 . . . ?
C1 C2 C7 N1 4.7(4) . . . . ?
C1 C2 C7 C6 -178.5(2) . . . . ?
C1 C2 C3 C4 178.6(3) . . . . ?
C7 N1 Si1 C8 63.3(2) . . . . ?
C7 N1 Si1 C10 -177.6(2) . . . . ?
C7 N1 Si1 C9 -58.1(3) . . . . ?
C7 C2 C1 N4 -73.5(3) . . . . ?
C7 C2 C3 C4 0.9(5) . . . . ?
C7 C6 C5 C4 0.3(5) . . . . ?
C3 C2 C1 N4 108.7(3) . . . . ?
C3 C2 C7 N1 -177.6(3) . . . . ?
C3 C2 C7 C6 -0.7(4) . . . . ?
C6 C5 C4 C3 -0.2(5) . . . . ?
Si1 N1 C7 C2 -112.7(3) . . . . ?
Si1 N1 C7 C6 70.6(3) . . . . ?
